data_4115977
loop_
_publ_author_name
'Caryn C. Borg-Breen'
'Maria T. Bautista'
'Cynthia K. Schauer'
'Peter S. White'

_publ_section_title
;
 Synthesis of the Bifunctional Phosphinidene Cluster, Fe3(CO)9(\m3-PH)2,
 and a Systematic Study of the Reactivity of the Cluster-Bound P-H
 Functional Group
;
_journal_name_full 'Journal of the American Chemical Society'
_journal_page_first 3952
_journal_page_last 3962
_journal_paper_doi 10.1021/ja993811f
_journal_volume 122
_journal_year 2000
_chemical_formula_moiety 'C45 H30 Au2 Fe3 O9 P4 S2 '
_chemical_formula_sum 'C45 H30 Au2 Fe3 O9 P4 S2'
_chemical_formula_weight 1464.20
_chemical_name_systematic ?
_space_group_IT_number 9
_symmetry_cell_setting monoclinic
_symmetry_space_group_name_Hall 'C -2yc'
_symmetry_space_group_name_H-M 'C 1 c 1'
_cell_angle_alpha 90.0
_cell_angle_beta 107.633(1)
_cell_angle_gamma 90.0
_cell_formula_units_Z 4
_cell_length_a 16.8779(7)
_cell_length_b 14.4419(6)
_cell_length_c 21.1256(9)
_cell_measurement_reflns_used 8192
_cell_measurement_temperature 193
_cell_measurement_theta_max 30.00
_cell_measurement_theta_min 1.50
_cell_volume 4907.4(4)
_computing_cell_refinement 'Bruker SAINT'
_computing_data_collection 'Bruker SMART'
_computing_data_reduction 'Bruker SAINT/NRCVAX DATRD2'
_computing_molecular_graphics NRCVAX
_computing_publication_material 'NRCVAX TABLES Jan 94 Version'
_computing_structure_refinement 'NRCVAX LSTSQ'
_computing_structure_solution 'NRCVAX SOLVER'
_diffrn_ambient_temperature 193
_diffrn_measurement_device 'Bruker SMART 1K  '
_diffrn_measurement_method 'Omega scan         '
_diffrn_radiation_monochromator graphite
_diffrn_radiation_source 'xray tube'
_diffrn_radiation_type 'Molybdenum K\a'
_diffrn_radiation_wavelength 0.70930
_diffrn_reflns_av_R_equivalents 0.036
_diffrn_reflns_limit_h_max 23
_diffrn_reflns_limit_h_min -23
_diffrn_reflns_limit_k_max 20
_diffrn_reflns_limit_k_min -18
_diffrn_reflns_limit_l_max 29
_diffrn_reflns_limit_l_min -29
_diffrn_reflns_number 33812
_diffrn_reflns_theta_max 30.00
_diffrn_reflns_theta_min 0.00
_exptl_absorpt_coefficient_mu 7.11
_exptl_absorpt_correction_T_max 1.0000
_exptl_absorpt_correction_T_min 1.0000
_exptl_absorpt_correction_type none
_exptl_crystal_density_diffrn 1.982
_exptl_crystal_F_000 2795.84
_exptl_crystal_size_max 0.10
_exptl_crystal_size_mid 0.15
_exptl_crystal_size_min 0.35
_refine_diff_density_max 0.85
_refine_diff_density_min -0.56
_refine_ls_abs_structure_Rogers 0.313(6)
_refine_ls_extinction_coef 0.1102(159)
_refine_ls_extinction_method Larson
_refine_ls_goodness_of_fit_obs 1.36
_refine_ls_matrix_type full
_refine_ls_number_parameters 586
_refine_ls_number_reflns 12652
_refine_ls_R_factor_all 0.026
_refine_ls_R_factor_obs 0.022
_refine_ls_shift/esd_max 0.009
_refine_ls_structure_factor_coef F
_refine_ls_weighting_details 'w = 1/\s^2^(F)'
_refine_ls_weighting_scheme calc
_refine_ls_wR_factor_all 0.033
_refine_ls_wR_factor_obs 0.032
_reflns_number_observed 12652
_reflns_number_total 13869
_reflns_observed_criterion 'Inet > 3.0\s(Inet)'
_cod_data_source_file ja993811f_2.cif
_cod_data_source_block c97170
_cod_depositor_comments
;
The following automatic conversions were performed:

'_refine_ls_weighting_scheme' value '1/\s^2^(F)' was changed to
'calc'. New tag '_refine_ls_weighting_details' was created. The value
of the new tag was set to 'w = 1/\s^2^(F)'.

Automatic conversion script
Id: cif_fix_values 3143 2015-03-26 13:38:13Z robertas 
;
_cod_original_sg_symbol_H-M 'C c'
_cod_original_formula_sum 'C45 H30 Au2 Fe3 O9 P4 S2 '
_cod_database_code 4115977

loop_
_symmetry_equiv_pos_as_xyz
x,y,z
1/2+x,1/2+y,z
x,-y,1/2+z
1/2+x,1/2-y,1/2+z

loop_
_atom_site_aniso_label
_atom_site_aniso_U_11
_atom_site_aniso_U_22
_atom_site_aniso_U_33
_atom_site_aniso_U_12
_atom_site_aniso_U_13
_atom_site_aniso_U_23
_atom_site_aniso_type_symbol
Au1 0.02181(9) 0.01980(9) 0.02556(9) 0.00321(8) 0.00589(7) -0.00299(8) Au
Au2 0.02272(9) 0.02636(10) 0.02460(9) -0.00230(8) 0.00615(7) 0.00021(8) Au
Fe1 0.0288(4) 0.0175(3) 0.0288(4) -0.0001(3) 0.0080(3) -0.0029(3) Fe
Fe2 0.0234(3) 0.0229(4) 0.0242(3) 0.0020(3) 0.0066(3) 0.0015(3) Fe
Fe3 0.0275(4) 0.0249(4) 0.0254(4) -0.0038(3) 0.0094(3) -0.0043(3) Fe
S1 0.0292(7) 0.0295(7) 0.0287(6) 0.0111(5) 0.0008(5) -0.0056(5) S
S2 0.0387(8) 0.0308(7) 0.0274(7) -0.0122(6) 0.0008(6) -0.0013(5) S
P1 0.0253(6) 0.0189(6) 0.0234(6) 0.0017(5) 0.0060(5) -0.0029(5) P
P2 0.0259(6) 0.0204(6) 0.0281(6) 0.0026(5) 0.0085(5) -0.0011(5) P
P3 0.0280(6) 0.0218(6) 0.0236(6) -0.0028(5) 0.0056(5) -0.0017(5) P
P4 0.0227(6) 0.0269(7) 0.0269(7) 0.0017(5) 0.0075(5) 0.0002(5) P
C11 0.048(4) 0.027(3) 0.055(4) -0.001(3) 0.015(3) -0.011(3) C
O11 0.052(3) 0.040(3) 0.121(5) 0.0031(23) 0.042(3) -0.029(3) O
C12 0.046(3) 0.023(3) 0.047(3) -0.0013(25) 0.013(3) -0.0041(25) C
O12 0.061(3) 0.0348(25) 0.068(3) -0.0141(23) 0.004(3) -0.0135(24) O
C13 0.042(3) 0.0193(23) 0.034(3) 0.0021(22) 0.0084(24) 0.0019(22) C
O13 0.058(3) 0.0374(24) 0.044(3) 0.0000(21) 0.0129(21) 0.0092(20) O
C21 0.036(3) 0.023(3) 0.028(3) 0.0056(21) 0.0036(23) -0.0014(21) C
O21 0.066(3) 0.0241(21) 0.050(3) 0.0069(21) 0.0130(23) -0.0008(19) O
C22 0.025(3) 0.030(3) 0.045(3) 0.0062(21) 0.0141(24) 0.0062(24) C
O22 0.055(3) 0.054(3) 0.0314(22) 0.0029(22) 0.0176(20) 0.0121(20) O
C23 0.034(3) 0.030(3) 0.034(3) 0.0002(23) 0.0092(23) 0.0093(23) C
O23 0.0324(22) 0.051(3) 0.055(3) -0.0092(20) 0.0009(20) 0.0138(22) O
C31 0.033(3) 0.036(3) 0.027(3) -0.0044(24) 0.0088(24) 0.0023(24) C
O31 0.062(3) 0.0272(22) 0.0394(23) 0.0011(20) 0.0060(21) 0.0013(18) O
C32 0.039(3) 0.031(3) 0.035(3) -0.0077(24) 0.015(3) -0.0098(23) C
O32 0.0304(22) 0.046(3) 0.057(3) -0.0002(19) 0.0128(20) -0.0046(21) O
C33 0.042(3) 0.052(4) 0.030(3) -0.002(3) 0.016(3) -0.004(3) C
O33 0.071(3) 0.070(4) 0.039(3) -0.001(3) 0.0202(24) -0.0109(24) O
C41 0.028(3) 0.023(3) 0.0238(24) 0.0019(20) 0.0085(20) -0.0022(19) C
C42 0.037(3) 0.031(3) 0.043(3) 0.0064(23) 0.018(3) 0.0025(25) C
C43 0.031(3) 0.045(4) 0.056(4) 0.016(3) 0.011(3) 0.005(3) C
C44 0.030(3) 0.069(5) 0.076(5) 0.008(3) 0.020(3) 0.029(4) C
C45 0.040(4) 0.055(5) 0.076(5) 0.000(3) 0.020(4) 0.023(4) C
C46 0.034(3) 0.031(3) 0.043(3) 0.0044(24) 0.0106(25) 0.013(3) C
C51 0.032(3) 0.0235(25) 0.036(3) 0.0036(20) 0.0165(23) 0.0023(21) C
C52 0.059(4) 0.039(3) 0.036(3) -0.004(3) 0.017(3) -0.007(3) C
C53 0.078(5) 0.057(5) 0.039(4) 0.000(4) 0.027(4) 0.013(3) C
C54 0.061(4) 0.047(4) 0.050(4) -0.004(3) 0.027(3) 0.013(3) C
C55 0.063(5) 0.026(3) 0.078(5) -0.004(3) 0.037(4) 0.002(3) C
C56 0.054(4) 0.025(3) 0.046(3) -0.002(3) 0.021(3) -0.004(3) C
C61 0.033(3) 0.0202(23) 0.0265(25) -0.0015(20) 0.0097(21) 0.0017(19) C
C62 0.043(3) 0.035(3) 0.036(3) 0.009(3) 0.012(3) -0.0044(24) C
C63 0.069(5) 0.038(3) 0.033(3) -0.002(3) 0.018(3) -0.001(3) C
C64 0.076(5) 0.048(4) 0.031(3) -0.029(4) 0.016(3) -0.004(3) C
C65 0.044(4) 0.078(5) 0.033(3) -0.029(4) 0.001(3) -0.001(3) C
C66 0.031(3) 0.066(4) 0.026(3) -0.005(3) 0.0055(24) 0.009(3) C
C71 0.0228(23) 0.0244(25) 0.0249(24) 0.0026(19) 0.0060(19) 0.0021(19) C
C72 0.031(3) 0.029(3) 0.030(3) -0.0018(22) 0.0086(23) -0.0016(22) C
C73 0.027(3) 0.039(3) 0.035(3) -0.0128(24) 0.0039(24) 0.0033(25) C
C74 0.024(3) 0.053(4) 0.050(4) -0.006(3) 0.007(3) 0.006(3) C
C75 0.035(3) 0.047(4) 0.047(4) 0.008(3) 0.009(3) -0.001(3) C
C76 0.031(3) 0.026(3) 0.037(3) -0.0011(22) 0.0088(23) 0.0005(23) C
C81 0.0228(24) 0.033(3) 0.029(3) 0.0072(21) 0.0073(20) -0.0019(21) C
C82 0.034(3) 0.038(3) 0.031(3) 0.0062(24) 0.0080(24) 0.0050(24) C
C83 0.045(4) 0.044(4) 0.031(3) 0.012(3) 0.012(3) 0.011(3) C
C84 0.048(4) 0.047(4) 0.025(3) 0.020(3) 0.0072(25) 0.0037(24) C
C85 0.032(3) 0.052(4) 0.036(3) 0.004(3) 0.0000(25) -0.010(3) C
C86 0.023(3) 0.039(3) 0.035(3) 0.0008(22) 0.0047(22) 0.0009(24) C
C91 0.020(3) 0.033(3) 0.033(3) 0.0025(20) 0.0098(21) 0.0007(24) C
C92 0.058(4) 0.041(3) 0.039(3) 0.013(3) 0.026(3) 0.001(3) C
C93 0.064(5) 0.065(5) 0.046(4) 0.019(4) 0.024(3) -0.008(4) C
C94 0.057(4) 0.049(4) 0.060(4) 0.016(3) 0.027(4) -0.015(3) C
C95 0.046(4) 0.046(4) 0.064(4) 0.014(3) 0.025(3) 0.005(3) C
C96 0.041(3) 0.037(3) 0.046(3) 0.012(3) 0.020(3) 0.004(3) C

loop_
_atom_site_label
_atom_site_fract_x
_atom_site_fract_y
_atom_site_fract_z
_atom_site_U_iso_or_equiv
_atom_site_thermal_displace_type
_atom_site_type_symbol
Au1 0.04700 0.158337(12) 0.68700 0.02268(8) Uij Au
Au2 -0.174289(16) 0.117061(13) 0.323240(12) 0.02479(9) Uij Au
Fe1 -0.03278(5) -0.12967(5) 0.51486(4) 0.0252(3) Uij Fe
Fe2 -0.13006(4) 0.00069(5) 0.54664(4) 0.0236(3) Uij Fe
Fe3 0.03053(5) 0.01834(5) 0.47019(4) 0.0256(4) Uij Fe
S1 0.09556(8) 0.02018(10) 0.65846(7) 0.0309(6) Uij S
S2 -0.19227(9) -0.02966(10) 0.36016(7) 0.0344(7) Uij S
P1 0.00679(8) 0.00500(9) 0.56779(6) 0.0229(6) Uij P
P2 -0.01038(8) 0.28917(9) 0.71184(7) 0.0247(6) Uij P
P3 -0.10315(8) -0.01468(9) 0.45118(6) 0.0249(6) Uij P
P4 -0.14931(8) 0.25688(10) 0.28609(7) 0.0255(7) Uij P
C11 0.0583(4) -0.1730(4) 0.5002(3) 0.043(4) Uij C
O11 0.1184(3) -0.2056(3) 0.4938(3) 0.067(4) Uij O
C12 -0.1067(4) -0.2074(4) 0.4633(3) 0.039(3) Uij C
O12 -0.1549(3) -0.2585(3) 0.4315(3) 0.058(3) Uij O
C13 -0.0168(4) -0.1829(4) 0.5940(3) 0.033(3) Uij C
O13 -0.0036(3) -0.2158(3) 0.64448(22) 0.047(3) Uij O
C21 -0.1505(4) 0.1215(4) 0.5411(3) 0.030(3) Uij C
O21 -0.1633(3) 0.1984(3) 0.53413(23) 0.048(3) Uij O
C22 -0.1238(3) -0.0238(4) 0.6321(3) 0.033(3) Uij C
O22 -0.1196(3) -0.0379(3) 0.68589(20) 0.046(3) Uij O
C23 -0.2338(4) -0.0487(4) 0.5129(3) 0.033(3) Uij C
O23 -0.2990(3) -0.0779(3) 0.48938(22) 0.0486(25) Uij O
C31 0.0206(4) 0.1393(4) 0.4650(3) 0.032(3) Uij C
O31 0.0122(3) 0.2181(3) 0.46560(21) 0.045(3) Uij O
C32 0.1429(4) 0.0058(4) 0.5080(3) 0.034(3) Uij C
O32 0.2115(3) -0.0045(3) 0.53276(22) 0.045(3) Uij O
C33 0.0300(4) -0.0150(5) 0.3862(3) 0.040(3) Uij C
O33 0.0288(3) -0.0384(4) 0.33523(23) 0.059(3) Uij O
C41 -0.1208(3) 0.2755(4) 0.69572(25) 0.0248(24) Uij C
C42 -0.1791(4) 0.3427(4) 0.6645(3) 0.036(3) Uij C
C43 -0.2632(4) 0.3274(5) 0.6556(3) 0.044(4) Uij C
C44 -0.2894(4) 0.2464(6) 0.6771(4) 0.057(4) Uij C
C45 -0.2324(5) 0.1793(6) 0.7084(4) 0.057(4) Uij C
C46 -0.1485(4) 0.1917(4) 0.7166(3) 0.036(3) Uij C
C51 0.0049(3) 0.3885(3) 0.6636(3) 0.029(3) Uij C
C52 -0.0087(5) 0.3780(4) 0.5946(3) 0.044(4) Uij C
C53 0.0008(5) 0.4524(5) 0.5585(3) 0.056(5) Uij C
C54 0.0247(5) 0.5388(5) 0.5860(3) 0.050(4) Uij C
C55 0.0379(5) 0.5483(4) 0.6533(4) 0.052(4) Uij C
C56 0.0276(4) 0.4744(4) 0.6923(3) 0.041(3) Uij C
C61 0.0269(3) 0.3274(3) 0.7979(3) 0.026(3) Uij C
C62 -0.0270(4) 0.3659(4) 0.8287(3) 0.038(3) Uij C
C63 0.0045(5) 0.3991(4) 0.8935(3) 0.046(4) Uij C
C64 0.0896(5) 0.3957(5) 0.9255(3) 0.052(4) Uij C
C65 0.1415(4) 0.3584(6) 0.8936(3) 0.054(4) Uij C
C66 0.1117(4) 0.3236(5) 0.8318(3) 0.042(4) Uij C
C71 -0.0381(3) 0.2739(3) 0.30363(24) 0.0243(22) Uij C
C72 0.0014(3) 0.3581(4) 0.3250(3) 0.030(3) Uij C
C73 0.0868(4) 0.3661(4) 0.3392(3) 0.035(3) Uij C
C74 0.1335(4) 0.2914(5) 0.3301(3) 0.043(3) Uij C
C75 0.0950(4) 0.2062(5) 0.3082(3) 0.044(3) Uij C
C76 0.0086(3) 0.1970(4) 0.2949(3) 0.032(3) Uij C
C81 -0.1952(3) 0.2696(4) 0.1968(3) 0.028(3) Uij C
C82 -0.1571(4) 0.3225(4) 0.1595(3) 0.035(3) Uij C
C83 -0.1933(4) 0.3276(5) 0.0910(3) 0.040(3) Uij C
C84 -0.2649(4) 0.2825(4) 0.0605(3) 0.041(3) Uij C
C85 -0.3045(4) 0.2308(5) 0.0965(3) 0.042(3) Uij C
C86 -0.2683(3) 0.2230(4) 0.1655(3) 0.033(3) Uij C
C91 -0.1849(3) 0.3557(4) 0.3232(3) 0.028(3) Uij C
C92 -0.1807(4) 0.3504(4) 0.3900(3) 0.044(3) Uij C
C93 -0.2026(5) 0.4246(6) 0.4208(3) 0.057(4) Uij C
C94 -0.2283(4) 0.5064(5) 0.3876(4) 0.053(4) Uij C
C95 -0.2330(4) 0.5114(5) 0.3224(4) 0.050(4) Uij C
C96 -0.2126(4) 0.4370(4) 0.2886(3) 0.040(3) Uij C
H42 -0.162 0.399 0.649 0.0470 Uiso H
H43 -0.303 0.376 0.638 0.0540 Uiso H
H44 -0.348 0.235 0.665 0.0683 Uiso H
H45 -0.252 0.126 0.726 0.0672 Uiso H
H46 -0.110 0.143 0.735 0.0460 Uiso H
H52 -0.021 0.319 0.573 0.0546 Uiso H
H53 -0.010 0.446 0.511 0.0681 Uiso H
H54 0.031 0.589 0.558 0.0626 Uiso H
H55 0.056 0.608 0.671 0.0658 Uiso H
H56 0.035 0.484 0.739 0.0519 Uiso H
H62 -0.085 0.370 0.805 0.0481 Uiso H
H63 -0.034 0.423 0.915 0.0567 Uiso H
H64 0.113 0.419 0.970 0.0619 Uiso H
H65 0.200 0.354 0.915 0.0615 Uiso H
H66 0.148 0.300 0.808 0.0512 Uiso H
H72 -0.031 0.411 0.331 0.0400 Uiso H
H73 0.114 0.423 0.357 0.0439 Uiso H
H74 0.191 0.299 0.334 0.0523 Uiso H
H75 0.127 0.153 0.303 0.0530 Uiso H
H76 -0.017 0.138 0.284 0.0414 Uiso H
H82 -0.107 0.356 0.181 0.0442 Uiso H
H83 -0.167 0.363 0.064 0.0501 Uiso H
H84 -0.290 0.285 0.013 0.0499 Uiso H
H85 -0.356 0.201 0.075 0.0501 Uiso H
H86 -0.294 0.186 0.192 0.0425 Uiso H
H92 -0.165 0.293 0.413 0.0560 Uiso H
H93 -0.200 0.421 0.467 0.0683 Uiso H
H94 -0.243 0.560 0.409 0.0653 Uiso H
H95 -0.251 0.568 0.298 0.0620 Uiso H
H96 -0.217 0.440 0.242 0.0515 Uiso H

loop_
_atom_type_symbol
_atom_type_scat_dispersion_real
_atom_type_scat_dispersion_imag
_atom_type_scat_source
C 0.003 0.002 'International Tables Vol. IV Table 2.2B'
H 0.000 0.000 'International Tables Vol. IV Table 2.2B'
Au -2.013 8.802 'International Tables Vol. IV Table 2.2B'
Fe 0.346 0.844 'International Tables Vol. IV Table 2.2B'
O 0.011 0.006 'International Tables Vol. IV Table 2.2B'
P 0.102 0.094 'International Tables Vol. IV Table 2.2B'
S 0.125 0.123 'International Tables Vol. IV Table 2.2B'

loop_
_geom_angle_atom_site_label_1
_geom_angle_atom_site_label_2
_geom_angle_atom_site_label_3
_geom_angle
S1 Au1 P2 175.65(5)
S2 Au2 P4 176.36(5)
P1 Fe1 P3 71.33(5)
P1 Fe1 C11 104.50(20)
P1 Fe1 C12 153.96(20)
P1 Fe1 C13 88.20(18)
P3 Fe1 C11 119.17(23)
P3 Fe1 C12 87.37(20)
P3 Fe1 C13 141.66(19)
C11 Fe1 C12 98.9(3)
C11 Fe1 C13 96.8(3)
C12 Fe1 C13 100.4(3)
P1 Fe2 P3 72.36(5)
P1 Fe2 C21 98.96(20)
P1 Fe2 C22 93.57(17)
P1 Fe2 C23 155.26(19)
P3 Fe2 C21 97.36(20)
P3 Fe2 C22 157.61(17)
P3 Fe2 C23 92.46(19)
C21 Fe2 C22 102.1(3)
C21 Fe2 C23 102.4(3)
C22 Fe2 C23 94.11(25)
P1 Fe3 P3 71.98(5)
P1 Fe3 C31 95.91(20)
P1 Fe3 C32 92.30(18)
P1 Fe3 C33 157.45(21)
P3 Fe3 C31 97.45(20)
P3 Fe3 C32 156.82(19)
P3 Fe3 C33 93.54(20)
C31 Fe3 C32 101.1(3)
C31 Fe3 C33 103.2(3)
C32 Fe3 C33 95.6(3)
Au1 S1 P1 96.87(6)
Au2 S2 P3 94.89(6)
Fe1 P1 Fe2 74.95(5)
Fe1 P1 Fe3 73.92(5)
Fe1 P1 S1 125.48(7)
Fe2 P1 Fe3 106.54(6)
Fe2 P1 S1 127.73(8)
Fe3 P1 S1 124.71(8)
Au1 P2 C41 110.91(17)
Au1 P2 C51 112.72(17)
Au1 P2 C61 116.32(17)
C41 P2 C51 107.07(25)
C41 P2 C61 104.30(24)
C51 P2 C61 104.76(24)
Fe1 P3 Fe2 75.18(5)
Fe1 P3 Fe3 74.07(5)
Fe1 P3 S2 125.93(8)
Fe2 P3 Fe3 106.98(6)
Fe2 P3 S2 124.62(8)
Fe3 P3 S2 127.24(8)
Au2 P4 C71 109.96(17)
Au2 P4 C81 112.73(19)
Au2 P4 C91 115.63(18)
C71 P4 C81 106.67(24)
C71 P4 C91 105.19(23)
C81 P4 C91 106.03(24)
Fe1 C11 O11 175.6(6)
Fe1 C12 O12 178.1(6)
Fe1 C13 O13 177.4(6)
Fe2 C21 O21 176.3(5)
Fe2 C22 O22 179.0(5)
Fe2 C23 O23 177.2(5)
Fe3 C31 O31 175.1(5)
Fe3 C32 O32 177.5(5)
Fe3 C33 O33 177.6(6)
P2 C41 C42 123.7(4)
P2 C41 C46 117.1(4)
C42 C41 C46 119.2(5)
C41 C42 C43 119.9(5)
C42 C43 C44 120.5(6)
C43 C44 C45 120.5(6)
C44 C45 C46 120.3(6)
C41 C46 C45 119.6(5)
P2 C51 C52 119.1(4)
P2 C51 C56 122.0(4)
C52 C51 C56 118.9(5)
C51 C52 C53 119.1(6)
C52 C53 C54 123.2(6)
C53 C54 C55 117.3(6)
C54 C55 C56 121.6(6)
C51 C56 C55 119.8(6)
P2 C61 C62 120.9(4)
P2 C61 C66 119.5(4)
C62 C61 C66 119.5(5)
C61 C62 C63 119.4(6)
C62 C63 C64 119.6(6)
C63 C64 C65 119.7(6)
C64 C65 C66 121.3(7)
C61 C66 C65 120.5(6)
P4 C71 C72 123.2(4)
P4 C71 C76 116.9(4)
C72 C71 C76 119.9(5)
C71 C72 C73 120.5(5)
C72 C73 C74 120.3(5)
C73 C74 C75 120.2(5)
C74 C75 C76 119.8(6)
C71 C76 C75 119.3(5)
P4 C81 C82 121.3(4)
P4 C81 C86 118.9(4)
C82 C81 C86 119.7(5)
C81 C82 C83 119.1(6)
C82 C83 C84 121.2(6)
C83 C84 C85 120.8(5)
C84 C85 C86 119.1(5)
C81 C86 C85 120.1(5)
P4 C91 C92 118.1(4)
P4 C91 C96 122.6(4)
C92 C91 C96 119.2(5)
C91 C92 C93 120.2(6)
C92 C93 C94 121.4(6)
C93 C94 C95 118.4(6)
C94 C95 C96 122.2(6)
C91 C96 C95 118.6(6)

loop_
_geom_bond_atom_site_label_1
_geom_bond_atom_site_label_2
_geom_bond_distance
Au1 S1 2.3055(13)
Au1 P2 2.2564(13)
Au2 S2 2.3095(14)
Au2 P4 2.2521(14)
Fe1 P1 2.2419(14)
Fe1 P3 2.2384(15)
Fe1 C11 1.771(7)
Fe1 C12 1.783(6)
Fe1 C13 1.785(6)
Fe2 P1 2.2167(15)
Fe2 P3 2.2084(15)
Fe2 C21 1.776(5)
Fe2 C22 1.811(6)
Fe2 C23 1.824(6)
Fe3 P1 2.2249(15)
Fe3 P3 2.2205(15)
Fe3 C31 1.755(7)
Fe3 C32 1.830(6)
Fe3 C33 1.835(6)
S1 P1 2.0550(18)
S2 P3 2.0626(18)
P2 C41 1.801(5)
P2 C51 1.822(5)
P2 C61 1.820(5)
P4 C71 1.816(5)
P4 C81 1.819(5)
P4 C91 1.817(6)
C11 O11 1.164(8)
C12 O12 1.152(7)
C13 O13 1.127(7)
C21 O21 1.132(7)
C22 O22 1.135(7)
C23 O23 1.142(7)
C31 O31 1.148(8)
C32 O32 1.127(7)
C33 O33 1.123(7)
C41 C42 1.397(8)
C41 C46 1.415(8)
C42 C43 1.391(9)
C43 C44 1.376(10)
C44 C45 1.384(10)
C45 C46 1.386(9)
C51 C52 1.414(8)
C51 C56 1.383(8)
C52 C53 1.354(10)
C53 C54 1.384(11)
C54 C55 1.378(10)
C55 C56 1.391(9)
C61 C62 1.385(8)
C61 C66 1.395(8)
C62 C63 1.395(9)
C63 C64 1.392(11)
C64 C65 1.367(12)
C65 C66 1.346(9)
C71 C72 1.395(7)
C71 C76 1.406(7)
C72 C73 1.385(8)
C73 C74 1.384(10)
C74 C75 1.403(10)
C75 C76 1.406(8)
C81 C82 1.387(8)
C81 C86 1.385(8)
C82 C83 1.390(8)
C83 C84 1.352(10)
C84 C85 1.374(10)
C85 C86 1.404(8)
C91 C92 1.391(8)
C91 C96 1.388(8)
C92 C93 1.363(9)
C93 C94 1.375(11)
C94 C95 1.358(10)
C95 C96 1.390(9)
